data_4333190
loop_
_publ_author_name
'Kong, Xiang-Jian'
'Ren, Yan-Ping'
'Zheng, Pei-Qing'
'Long, Yu-Xiang'
'Long, La-Sheng'
'Huang, Rong-Bin'
'Zheng, Lan-Sun'

_publ_section_title
;
 Construction of Polyoxometalates-Based Coordination Polymers through
 Direct Incorporation between Polyoxometalates and the Voids in a 2D
 Network
;
_journal_issue 26
_journal_name_full 'Inorganic Chemistry'
_journal_page_first 10702
_journal_page_last 10711
_journal_paper_doi 10.1021/ic061664y
_journal_volume 45
_journal_year 2006
_chemical_formula_sum 'C60 H63 Cu2 N12 O48 Si W12'
_chemical_formula_weight 4081.59
_chemical_name_systematic
; 
 ? 
;
_space_group_IT_number 36
_symmetry_cell_setting orthorhombic
_symmetry_space_group_name_Hall 'C 2c -2c'
_symmetry_space_group_name_H-M 'C c m 21'
_atom_sites_solution_hydrogens geom
_atom_sites_solution_primary direct
_atom_sites_solution_secondary difmap
_audit_creation_method SHELXL-97
_cell_angle_alpha 90.00
_cell_angle_beta 90.00
_cell_angle_gamma 90.00
_cell_formula_units_Z 4
_cell_length_a 22.098(4)
_cell_length_b 22.769(4)
_cell_length_c 16.907(3)
_cell_measurement_reflns_used 37403
_cell_measurement_temperature 173(2)
_cell_measurement_theta_max 28.16
_cell_measurement_theta_min 2.84
_cell_volume 8507(3)
_computing_cell_refinement 'SHELXTL-Plus (Sheldrick, 1990)'
_computing_data_collection 'SHELXTL-Plus (Sheldrick, 1990)'
_computing_data_reduction 'SHELXTL-Plus (Sheldrick, 1990)'
_computing_molecular_graphics 'SHELXTL V.5.0 (Sheldrick, 1997)'
_computing_publication_material 'SHELXL-97 (Sheldrick, 1997)'
_computing_structure_refinement 'SHELXL-97 (Sheldrick, 1997)'
_computing_structure_solution 'SHELXS-97 (Sheldrick, 1990)'
_diffrn_ambient_temperature 173(2)
_diffrn_measured_fraction_theta_full 0.999
_diffrn_measured_fraction_theta_max 0.999
_diffrn_measurement_device_type 'Smart Apex 2000'
_diffrn_measurement_method 'omega scan'
_diffrn_radiation_monochromator graphite
_diffrn_radiation_source 'fine-focus sealed tube'
_diffrn_radiation_type MoK\a
_diffrn_radiation_wavelength 0.71073
_diffrn_reflns_av_R_equivalents 0.0366
_diffrn_reflns_av_sigmaI/netI 0.0351
_diffrn_reflns_limit_h_max 28
_diffrn_reflns_limit_h_min -28
_diffrn_reflns_limit_k_max 29
_diffrn_reflns_limit_k_min -27
_diffrn_reflns_limit_l_max 21
_diffrn_reflns_limit_l_min -21
_diffrn_reflns_number 35300
_diffrn_reflns_theta_full 27.00
_diffrn_reflns_theta_max 27.00
_diffrn_reflns_theta_min 1.28
_exptl_absorpt_coefficient_mu 16.757
_exptl_absorpt_correction_type sadabs
_exptl_crystal_colour blue
_exptl_crystal_density_diffrn 3.187
_exptl_crystal_density_meas ?
_exptl_crystal_density_method 'not measured'
_exptl_crystal_description block
_exptl_crystal_F_000 7404
_exptl_crystal_size_max 0.15
_exptl_crystal_size_mid 0.12
_exptl_crystal_size_min 0.10
_refine_diff_density_max 2.147
_refine_diff_density_min -2.245
_refine_diff_density_rms 0.262
_refine_ls_abs_structure_details 'Flack H D (1983), Acta Cryst. A39, 876-881'
_refine_ls_abs_structure_Flack 0.00
_refine_ls_extinction_method none
_refine_ls_goodness_of_fit_ref 1.081
_refine_ls_hydrogen_treatment mixed
_refine_ls_matrix_type full
_refine_ls_number_parameters 615
_refine_ls_number_reflns 9476
_refine_ls_number_restraints 60
_refine_ls_restrained_S_all 1.085
_refine_ls_R_factor_all 0.0431
_refine_ls_R_factor_gt 0.0404
_refine_ls_shift/su_max 0.037
_refine_ls_shift/su_mean 0.002
_refine_ls_structure_factor_coef Fsqd
_refine_ls_weighting_details 'calc w=1/[\s^2^(Fo^2^)+(0.0069P)^2^+390.6822P] where P=(Fo^2^+2Fc^2^)/3'
_refine_ls_weighting_scheme calc
_refine_ls_wR_factor_gt 0.0838
_refine_ls_wR_factor_ref 0.0847
_reflns_number_gt 8938
_reflns_number_total 9476
_reflns_threshold_expression >2sigma(I)
_cod_data_source_file ic061664ysup8.cif
_cod_data_source_block p
_cod_depositor_comments
;
The following automatic conversions were performed:

'_symmetry_cell_setting' value 'Orthorhombic' changed to
'orthorhombic' according to
/home/saulius/struct/CIF-dictionaries/cif_core.dic dictionary named
'cif_core.dic' version 2.4.2 from 2011-04-26.

Automatic conversion script
Id: cif_fix_values 1891 2012-01-12 08:04:46Z andrius 

The following automatic conversions were performed:

'_exptl_crystal_density_meas' value 'not measured' was changed to '?'
- the value is perceived as not measured.

Automatic conversion script
Id: cif_fix_values 3008 2015-01-20 13:52:24Z robertas 
;
_cod_original_cell_volume 8507(2)
_cod_original_sg_symbol_H-M Ccm2(1)
_cod_database_code 4333190

loop_
_symmetry_equiv_pos_as_xyz
'x, y, z'
'-x, -y, z+1/2'
'-x, y, z+1/2'
'x, -y, z'
'x+1/2, y+1/2, z'
'-x+1/2, -y+1/2, z+1/2'
'-x+1/2, y+1/2, z+1/2'
'x+1/2, -y+1/2, z'

loop_
_atom_site_label
_atom_site_type_symbol
_atom_site_fract_x
_atom_site_fract_y
_atom_site_fract_z
_atom_site_U_iso_or_equiv
_atom_site_adp_type
_atom_site_occupancy
_atom_site_symmetry_multiplicity
_atom_site_calc_flag
_atom_site_refinement_flags
W1 W 0.303109(17) 0.425671(16) -0.15229(2) 0.02267(8) Uani 1 1 d .
W2 W 0.199477(17) 0.420854(17) -0.48606(2) 0.02454(9) Uani 1 1 d .
W3 W 0.24989(2) 0.347040(12) -0.32448(3) 0.02033(6) Uani 1 1 d .
W4 W 0.16972(3) 0.5000 -0.14659(4) 0.03128(14) Uani 1 2 d S
W5 W 0.34247(3) 0.5000 -0.49163(3) 0.03065(14) Uani 1 2 d S
W6 W 0.392798(17) 0.425726(16) -0.33196(2) 0.02674(9) Uani 1 1 d .
W7 W 0.115534(17) 0.420825(17) -0.31772(2) 0.02826(10) Uani 1 1 d .
Si1 Si 0.25222(16) 0.5000 -0.3196(2) 0.0156(6) Uani 1 2 d SD
O1 O 0.3179(3) 0.5000 -0.3549(5) 0.0237(11) Uani 0.81 2 d SPD
O2 O 0.2199(2) 0.4434(2) -0.3494(3) 0.0237(11) Uani 1 1 d D
O3 O 0.2558(3) 0.5000 -0.2287(3) 0.0237(11) Uani 1.19 2 d SPD
O7 O 0.3733(5) 0.5000 -0.5806(6) 0.035(3) Uani 1 2 d S
O9 O 0.3317(4) 0.3811(4) -0.0812(4) 0.040(2) Uani 1 1 d .
O10 O 0.4547(3) 0.3815(3) -0.3271(5) 0.0368(19) Uani 1 1 d .
O11 O 0.2566(4) 0.2720(3) -0.3165(5) 0.0333(16) Uani 1 1 d .
O12 O 0.0460(3) 0.3906(3) -0.3064(5) 0.038(2) Uani 1 1 d U
O24 O 0.1190(5) 0.5000 -0.0701(7) 0.041(3) Uani 1 2 d S
O4 O 0.1635(3) 0.3511(3) -0.2989(4) 0.0270(17) Uani 1 1 d .
O5 O 0.3656(3) 0.4302(3) -0.2265(4) 0.0318(18) Uani 1 1 d .
O6 O 0.3287(4) 0.5000 -0.1086(6) 0.034(3) Uani 1 2 d S
O8 O 0.4341(4) 0.5000 -0.3179(6) 0.026(2) Uani 1 2 d S
O13 O 0.3293(3) 0.3697(3) -0.3466(5) 0.038(2) Uani 1 1 d .
O14 O 0.2315(3) 0.3508(3) -0.4311(4) 0.0266(16) Uani 1 1 d U
O15 O 0.2809(3) 0.4431(4) -0.4992(5) 0.042(2) Uani 1 1 d .
O16 O 0.1000(5) 0.5000 -0.3371(7) 0.042(3) Uani 1 2 d S
O17 O 0.2245(3) 0.4411(3) -0.1042(4) 0.0298(17) Uani 1 1 d .
O18 O 0.1398(3) 0.4433(3) -0.2141(3) 0.0279(17) Uani 1 1 d .
O19 O 0.2655(3) 0.3730(3) -0.2199(4) 0.0277(17) Uani 1 1 d .
O20 O 0.1761(5) 0.5000 -0.4980(7) 0.055(3) Uani 1 2 d S
O21 O 0.1258(3) 0.4094(3) -0.4283(4) 0.0323(19) Uani 1 1 d .
O22 O 0.3952(3) 0.4410(3) -0.4423(4) 0.0305(18) Uani 1 1 d .
O23 O 0.1787(4) 0.3907(4) -0.5723(5) 0.050(2) Uani 1 1 d .
Cu1 Cu -0.01897(4) 0.25012(7) -0.07313(10) 0.0221(2) Uani 1 1 d .
N1 N -0.1089(3) 0.2498(5) -0.0727(7) 0.0223(14) Uani 1 1 d .
C1 C -0.1395(4) 0.2529(4) -0.1387(6) 0.026(2) Uani 1 1 d .
H1A H -0.1176 0.2568 -0.1867 0.031 Uiso 1 1 calc R
C2 C -0.2025(4) 0.2508(4) -0.1424(5) 0.024(2) Uani 1 1 d .
H2A H -0.2227 0.2516 -0.1920 0.029 Uiso 1 1 calc R
C3 C -0.2353(3) 0.2475(5) -0.0726(8) 0.0216(18) Uani 1 1 d .
C4 C -0.2018(4) 0.2453(4) -0.0032(6) 0.027(2) Uani 1 1 d .
H4A H -0.2219 0.2422 0.0463 0.033 Uiso 1 1 calc R
C5 C -0.1413(4) 0.2476(5) -0.0055(7) 0.029(3) Uani 1 1 d .
H5A H -0.1199 0.2478 0.0433 0.035 Uiso 1 1 calc R
C6 C -0.3019(3) 0.2462(5) -0.0714(8) 0.0229(18) Uani 1 1 d .
C7 C -0.3337(4) 0.2065(5) -0.1145(7) 0.037(3) Uani 1 1 d .
H7A H -0.3133 0.1768 -0.1436 0.045 Uiso 1 1 calc R
C8 C -0.3977(4) 0.2102(5) -0.1152(6) 0.032(3) Uani 1 1 d .
H8A H -0.4197 0.1831 -0.1468 0.038 Uiso 1 1 calc R
C9 C -0.3956(4) 0.2885(5) -0.0322(6) 0.024(2) Uani 1 1 d .
H9A H -0.4168 0.3183 -0.0043 0.029 Uiso 1 1 calc R
C10 C -0.3348(4) 0.2881(5) -0.0273(5) 0.023(2) Uani 1 1 d .
H10A H -0.3143 0.3155 0.0055 0.028 Uiso 1 1 calc R
N2 N -0.4282(3) 0.2497(5) -0.0738(6) 0.0231(15) Uani 1 1 d .
N3 N -0.0199(3) 0.3437(3) -0.0749(5) 0.025(2) Uani 1 1 d .
C11 C -0.0305(5) 0.3758(5) -0.1406(7) 0.037(2) Uani 1 1 d U
H11A H -0.0385 0.3548 -0.1880 0.045 Uiso 1 1 calc R
C12 C -0.0308(4) 0.4338(4) -0.1448(7) 0.035(3) Uani 1 1 d .
H12A H -0.0383 0.4528 -0.1939 0.042 Uiso 1 1 calc R
C13 C -0.0196(4) 0.4688(4) -0.0735(6) 0.029(3) Uani 1 1 d .
C14 C -0.0063(5) 0.4358(4) -0.0072(6) 0.026(2) Uani 1 1 d U
H14A H 0.0046 0.4557 0.0401 0.032 Uiso 1 1 calc R
C15 C -0.0082(5) 0.3727(5) -0.0066(7) 0.039(3) Uani 1 1 d .
H15A H -0.0013 0.3516 0.0410 0.047 Uiso 1 1 calc R
N4 N -0.0200(3) 0.1571(3) -0.0716(5) 0.026(2) Uani 1 1 d .
C16 C -0.0087(5) 0.1246(4) -0.1320(5) 0.024(2) Uani 1 1 d .
H16A H 0.0019 0.1442 -0.1796 0.029 Uiso 1 1 calc R
C17 C -0.0104(7) 0.0650(5) -0.1342(8) 0.054(4) Uani 1 1 d .
H17A H -0.0054 0.0454 -0.1834 0.065 Uiso 1 1 calc R
C18 C -0.0192(4) 0.0330(4) -0.0679(7) 0.025(3) Uani 1 1 d .
C19 C -0.0297(6) 0.0650(5) -0.0046(7) 0.046(4) Uani 1 1 d .
H19A H -0.0381 0.0460 0.0441 0.056 Uiso 1 1 calc R
C20 C -0.0287(5) 0.1265(4) -0.0074(8) 0.039(3) Uani 1 1 d .
H20A H -0.0347 0.1472 0.0407 0.047 Uiso 1 1 calc R
N5 N 0.1543(6) 0.3464(3) 0.1600(4) 0.086(5) Uani 1 1 d D
C21 C 0.1608(12) 0.3781(3) 0.0918(6) 0.141(6) Uani 1 1 d DU
H21A H 0.1688 0.3584 0.0434 0.169 Uiso 1 1 calc R
C22 C 0.1560(9) 0.4386(3) 0.0927(5) 0.102(7) Uani 1 1 d D
H22A H 0.1484 0.4593 0.0449 0.122 Uiso 1 1 calc R
C23 C 0.1621(6) 0.4689(3) 0.1626(4) 0.067(5) Uani 1 1 d D
C24 C 0.1768(7) 0.4363(3) 0.2294(5) 0.067(5) Uani 1 1 d D
H24A H 0.1942 0.4546 0.2745 0.081 Uiso 1 1 calc R
C25 C 0.1658(9) 0.3765(3) 0.2289(6) 0.106(8) Uani 1 1 d D
H25A H 0.1661 0.3556 0.2775 0.127 Uiso 1 1 calc R
N6 N -0.1590(6) 0.1561(3) 0.1811(4) 0.096(6) Uani 1 1 d D
C31 C -0.1490(9) 0.1263(3) 0.2499(6) 0.094(6) Uani 1 1 d D
H31A H -0.1342 0.1473 0.2944 0.112 Uiso 1 1 calc R
C32 C -0.1596(12) 0.0668(3) 0.2571(4) 0.135(10) Uani 1 1 d D
H32A H -0.1627 0.0493 0.3080 0.162 Uiso 1 1 calc R
C33 C -0.1658(5) 0.0329(3) 0.1900(4) 0.046(3) Uani 1 1 d D
C34 C -0.1653(9) 0.0620(3) 0.1183(5) 0.088(6) Uani 1 1 d D
H34A H -0.1607 0.0405 0.0706 0.106 Uiso 1 1 calc R
C35 C -0.1715(7) 0.1223(3) 0.1161(6) 0.098(7) Uani 1 1 d D
H35A H -0.1846 0.1407 0.0687 0.117 Uiso 0.50 1 calc PR
O1W O 0.0103(3) 0.2502(3) 0.2822(4) 0.037(2) Uani 1 1 d .
H1WB H -0.0234 0.2371 0.2655 0.044 Uiso 1 1 d R
H1WA H 0.0397 0.2332 0.2592 0.044 Uiso 1 1 d R
O2W O -0.0079(3) 0.2517(3) 0.0698(4) 0.0301(19) Uani 1 1 d .
H2WB H 0.0242 0.2347 0.0857 0.036 Uiso 1 1 d R
H2WA H -0.0387 0.2386 0.0941 0.036 Uiso 1 1 d R
O3W O -0.0917(3) 0.2539(3) 0.1909(4) 0.0276(17) Uani 1 1 d .
H3WA H -0.1116 0.2857 0.1941 0.033 Uiso 1 1 d R
H3WB H -0.1144 0.2239 0.1942 0.033 Uiso 1 1 d R
O4W O 0.0974(3) 0.2420(3) 0.1608(6) 0.044(2) Uani 1 1 d .
H4WA H 0.1159 0.2094 0.1577 0.053 Uiso 1 1 d R
H4WB H 0.1212 0.2711 0.1572 0.053 Uiso 1 1 d R

loop_
_atom_site_aniso_label
_atom_site_aniso_U_11
_atom_site_aniso_U_22
_atom_site_aniso_U_33
_atom_site_aniso_U_23
_atom_site_aniso_U_13
_atom_site_aniso_U_12
W1 0.02472(16) 0.02152(16) 0.02175(17) 0.00580(15) -0.00213(15) 0.00099(14)
W2 0.02512(17) 0.02450(18) 0.02398(18) -0.00742(17) -0.00458(16) -0.00189(15)
W3 0.02372(13) 0.01460(12) 0.02268(14) -0.0012(2) -0.00084(12) -0.00075(16)
W4 0.0390(3) 0.0308(3) 0.0241(3) 0.000 0.0131(3) 0.000
W5 0.0372(3) 0.0341(3) 0.0207(3) 0.000 0.0122(2) 0.000
W6 0.02565(17) 0.02627(18) 0.02829(19) -0.00289(18) -0.00209(16) 0.00997(14)
W7 0.02690(18) 0.02754(19) 0.0304(2) 0.00263(18) -0.00258(17) -0.01119(15)
Si1 0.0223(13) 0.0169(12) 0.0077(11) 0.000 -0.0015(11) 0.000
O1 0.027(2) 0.019(2) 0.025(2) 0.000 0.0031(18) 0.000
O2 0.027(2) 0.019(2) 0.025(2) 0.000 0.0031(18) 0.000
O3 0.027(2) 0.019(2) 0.025(2) 0.000 0.0031(18) 0.000
O7 0.037(5) 0.042(6) 0.025(5) 0.000 0.008(4) 0.000
O9 0.055(4) 0.045(4) 0.020(3) 0.013(3) -0.020(3) -0.018(4)
O10 0.028(3) 0.033(4) 0.050(4) -0.002(4) -0.003(4) 0.009(3)
O11 0.046(4) 0.027(3) 0.026(3) 0.001(4) -0.003(3) 0.000(3)
O12 0.025(3) 0.038(4) 0.053(4) 0.019(3) 0.008(3) -0.011(3)
O24 0.044(6) 0.044(7) 0.035(6) 0.000 0.022(5) 0.000
O4 0.024(3) 0.038(4) 0.019(3) 0.003(3) 0.004(3) 0.002(3)
O5 0.015(3) 0.052(4) 0.028(4) -0.009(3) 0.008(3) -0.012(3)
O6 0.033(5) 0.010(4) 0.059(6) 0.000 0.027(5) 0.000
O8 0.026(4) 0.024(4) 0.030(5) 0.000 -0.011(4) 0.000
O13 0.018(3) 0.053(4) 0.043(4) -0.033(4) 0.009(3) -0.008(3)
O14 0.034(3) 0.025(3) 0.022(3) 0.005(3) 0.001(3) 0.007(3)
O15 0.032(4) 0.052(4) 0.042(4) -0.014(4) 0.012(3) -0.018(3)
O16 0.072(7) 0.007(4) 0.047(6) 0.000 -0.013(6) 0.000
O17 0.030(3) 0.018(3) 0.042(4) -0.001(3) 0.006(3) -0.005(3)
O18 0.045(4) 0.028(3) 0.011(3) -0.004(3) -0.012(3) -0.009(3)
O19 0.039(4) 0.030(4) 0.014(3) -0.014(3) 0.001(3) -0.015(3)
O20 0.053(6) 0.044(7) 0.067(8) 0.000 0.051(6) 0.000
O21 0.025(3) 0.048(4) 0.024(3) 0.014(3) -0.002(3) 0.002(3)
O22 0.033(4) 0.026(3) 0.033(4) -0.007(3) -0.017(3) 0.006(3)
O23 0.057(5) 0.047(5) 0.046(5) -0.022(4) -0.022(4) 0.019(4)
Cu1 0.0123(4) 0.0171(4) 0.0369(5) 0.0012(4) 0.0010(7) -0.0010(5)
N1 0.010(3) 0.025(3) 0.032(3) -0.003(3) -0.008(4) -0.002(4)
C1 0.019(4) 0.031(5) 0.027(5) 0.003(4) 0.008(4) -0.001(4)
C2 0.028(4) 0.040(5) 0.004(4) -0.007(4) -0.009(4) 0.004(4)
C3 0.018(3) 0.018(3) 0.029(4) -0.002(3) 0.013(5) 0.001(5)
C4 0.029(5) 0.027(5) 0.026(5) -0.006(4) -0.006(4) 0.022(4)
C5 0.016(4) 0.036(5) 0.035(6) -0.010(4) 0.004(4) 0.016(4)
C6 0.018(3) 0.026(4) 0.024(4) 0.005(3) 0.007(5) -0.007(4)
C7 0.015(4) 0.035(6) 0.062(7) 0.006(5) 0.008(5) -0.002(4)
C8 0.019(4) 0.045(6) 0.031(5) -0.011(5) -0.009(4) 0.001(4)
C9 0.019(4) 0.032(5) 0.022(5) -0.006(4) -0.006(4) 0.008(4)
C10 0.026(5) 0.034(5) 0.009(4) -0.014(4) 0.000(3) -0.009(4)
N2 0.020(3) 0.024(3) 0.025(3) 0.000(3) -0.017(4) 0.008(4)
N3 0.014(3) 0.018(4) 0.044(5) 0.009(4) 0.000(4) -0.001(3)
C11 0.047(5) 0.030(4) 0.035(5) 0.002(4) -0.026(4) 0.013(4)
C12 0.030(5) 0.026(5) 0.048(6) 0.011(5) -0.018(5) 0.014(4)
C13 0.030(5) 0.028(5) 0.027(5) 0.000(4) 0.014(4) -0.008(4)
C14 0.041(5) 0.004(3) 0.033(4) 0.003(3) -0.010(4) 0.000(3)
C15 0.049(6) 0.022(5) 0.045(7) -0.006(5) -0.015(5) -0.002(5)
N4 0.019(4) 0.015(4) 0.043(5) -0.007(4) -0.009(4) -0.008(3)
C16 0.044(5) 0.017(4) 0.012(4) 0.005(4) -0.004(4) -0.002(4)
C17 0.097(9) 0.015(5) 0.050(7) -0.001(5) -0.042(7) 0.009(6)
C18 0.010(4) 0.009(4) 0.058(7) -0.004(4) -0.006(4) -0.003(3)
C19 0.090(9) 0.028(6) 0.021(5) -0.002(5) -0.014(6) 0.004(6)
C20 0.042(6) 0.017(4) 0.057(7) -0.026(5) -0.003(5) 0.006(4)
N5 0.094(9) 0.033(6) 0.131(12) 0.027(7) -0.028(10) 0.005(6)
C21 0.145(9) 0.136(9) 0.141(9) -0.004(7) -0.010(7) 0.002(7)
C22 0.182(17) 0.012(5) 0.111(13) 0.011(7) -0.071(12) -0.010(9)
C23 0.070(9) 0.055(8) 0.076(10) 0.020(8) -0.009(9) -0.006(7)
C24 0.076(10) 0.083(11) 0.044(8) 0.018(7) -0.005(7) -0.012(9)
C25 0.19(2) 0.042(7) 0.090(11) 0.048(7) -0.036(12) 0.011(11)
N6 0.070(8) 0.056(7) 0.161(15) 0.043(10) -0.025(11) -0.018(6)
C31 0.157(17) 0.049(9) 0.074(10) -0.016(8) -0.049(11) 0.000(11)
C32 0.28(3) 0.076(12) 0.050(10) 0.003(10) -0.040(15) 0.053(16)
C33 0.043(6) 0.033(6) 0.062(8) 0.002(6) -0.024(6) -0.005(5)
C34 0.113(14) 0.036(8) 0.115(15) 0.012(9) 0.034(12) 0.002(9)
C35 0.056(10) 0.100(15) 0.137(18) 0.008(14) 0.013(11) -0.008(10)
O1W 0.031(4) 0.051(5) 0.028(4) 0.001(4) 0.006(3) 0.009(4)
O2W 0.029(4) 0.027(4) 0.034(4) 0.001(3) -0.009(3) -0.002(3)
O3W 0.025(3) 0.025(3) 0.032(4) -0.002(3) 0.001(3) 0.008(3)
O4W 0.029(4) 0.031(4) 0.071(6) -0.004(4) -0.006(4) 0.006(3)

loop_
_atom_type_symbol
_atom_type_description
_atom_type_scat_dispersion_real
_atom_type_scat_dispersion_imag
_atom_type_scat_source
C C 0.0033 0.0016 'International Tables Vol C Tables 4.2.6.8 and 6.1.1.4'
H H 0.0000 0.0000 'International Tables Vol C Tables 4.2.6.8 and 6.1.1.4'
N N 0.0061 0.0033 'International Tables Vol C Tables 4.2.6.8 and 6.1.1.4'
O O 0.0106 0.0060 'International Tables Vol C Tables 4.2.6.8 and 6.1.1.4'
Si Si 0.0817 0.0704 'International Tables Vol C Tables 4.2.6.8 and 6.1.1.4'
Cu Cu 0.3201 1.2651 'International Tables Vol C Tables 4.2.6.8 and 6.1.1.4'
W W -0.8490 6.8722 'International Tables Vol C Tables 4.2.6.8 and 6.1.1.4'

loop_
_geom_angle_atom_site_label_1
_geom_angle_atom_site_label_2
_geom_angle_atom_site_label_3
_geom_angle
_geom_angle_site_symmetry_1
_geom_angle_site_symmetry_3
O9 W1 O19 102.5(3) . .
O9 W1 O5 103.5(4) . .
O19 W1 O5 87.3(3) . .
O9 W1 O6 98.3(4) . .
O19 W1 O6 159.1(4) . .
O5 W1 O6 89.6(4) . .
O9 W1 O17 98.3(3) . .
O19 W1 O17 88.5(3) . .
O5 W1 O17 158.2(3) . .
O6 W1 O17 86.7(3) . .
O9 W1 O3 167.8(3) . .
O19 W1 O3 85.9(2) . .
O5 W1 O3 85.5(3) . .
O6 W1 O3 73.3(3) . .
O17 W1 O3 72.9(3) . .
O23 W2 O15 105.6(4) . .
O23 W2 O20 102.9(5) . .
O15 W2 O20 89.5(4) . .
O23 W2 O21 98.9(4) . .
O15 W2 O21 155.3(3) . .
O20 W2 O21 87.2(4) . .
O23 W2 O14 100.1(4) . .
O15 W2 O14 86.0(3) . .
O20 W2 O14 156.9(4) . .
O21 W2 O14 87.4(3) . .
O23 W2 O2 166.6(3) . .
O15 W2 O2 82.9(3) . .
O20 W2 O2 87.2(4) . .
O21 W2 O2 72.5(2) . .
O14 W2 O2 69.7(2) . .
O11 W3 O14 98.1(4) . .
O11 W3 O13 102.1(4) . .
O14 W3 O13 89.9(3) . .
O11 W3 O19 102.8(4) . .
O14 W3 O19 159.1(3) . .
O13 W3 O19 86.0(3) . .
O11 W3 O4 96.5(3) . .
O14 W3 O4 89.9(3) . .
O13 W3 O4 161.2(3) . .
O19 W3 O4 87.5(3) . .
O11 W3 O2 166.8(3) . .
O14 W3 O2 73.6(2) . .
O13 W3 O2 88.3(3) . .
O19 W3 O2 85.8(2) . .
O4 W3 O2 73.6(2) . .
O24 W4 O18 103.4(4) . .
O24 W4 O18 103.4(4) . 4_565
O18 W4 O18 88.8(4) . 4_565
O24 W4 O17 97.4(4) . 4_565
O18 W4 O17 159.1(3) . 4_565
O18 W4 O17 88.2(3) 4_565 4_565
O24 W4 O17 97.4(4) . .
O18 W4 O17 88.2(3) . .
O18 W4 O17 159.1(3) 4_565 .
O17 W4 O17 87.3(4) 4_565 .
O24 W4 O3 167.0(4) . .
O18 W4 O3 85.7(2) . .
O18 W4 O3 85.7(2) 4_565 .
O17 W4 O3 73.4(2) 4_565 .
O17 W4 O3 73.4(2) . .
O7 W5 O15 103.7(3) . .
O7 W5 O15 103.7(3) . 4_565
O15 W5 O15 86.9(5) . 4_565
O7 W5 O22 98.2(3) . 4_565
O15 W5 O22 158.1(3) . 4_565
O15 W5 O22 89.2(3) 4_565 4_565
O7 W5 O22 98.2(3) . .
O15 W5 O22 89.2(3) . .
O15 W5 O22 158.1(3) 4_565 .
O22 W5 O22 86.3(4) 4_565 .
O7 W5 O1 168.8(4) . .
O15 W5 O1 84.3(3) . .
O15 W5 O1 84.3(3) 4_565 .
O22 W5 O1 73.9(2) 4_565 .
O22 W5 O1 73.9(2) . .
O10 W6 O5 104.0(4) . .
O10 W6 O22 97.7(4) . .
O5 W6 O22 158.2(3) . .
O10 W6 O13 101.7(3) . .
O5 W6 O13 85.7(3) . .
O22 W6 O13 90.9(3) . .
O10 W6 O8 97.6(3) . .
O5 W6 O8 89.2(4) . .
O22 W6 O8 87.0(3) . .
O13 W6 O8 160.7(3) . .
O10 W6 O1 168.7(3) . .
O5 W6 O1 84.0(3) . .
O22 W6 O1 74.4(3) . .
O13 W6 O1 86.7(3) . .
O8 W6 O1 74.2(2) . .
O12 W7 O16 104.2(4) . .
O12 W7 O21 99.4(4) . .
O16 W7 O21 88.9(4) . .
O12 W7 O18 105.1(4) . .
O16 W7 O18 87.4(4) . .
O21 W7 O18 155.4(3) . .
O12 W7 O4 98.4(3) . .
O16 W7 O4 157.4(4) . .
O21 W7 O4 89.1(3) . .
O18 W7 O4 85.1(3) . .
O12 W7 O2 166.9(3) . .
O16 W7 O2 86.1(4) . .
O21 W7 O2 72.4(2) . .
O18 W7 O2 83.1(2) . .
O4 W7 O2 71.8(2) . .
O3 Si1 O2 110.3(3) . .
O3 Si1 O2 110.3(3) . 4_565
O2 Si1 O2 111.7(5) . 4_565
O3 Si1 O1 109.4(5) . .
O2 Si1 O1 107.5(3) . .
O2 Si1 O1 107.5(3) 4_565 .
Si1 O1 W5 125.5(5) . .
Si1 O1 W6 125.2(3) . 4_565
W5 O1 W6 90.0(2) . 4_565
Si1 O1 W6 125.2(3) . .
W5 O1 W6 90.0(2) . .
W6 O1 W6 89.7(2) 4_565 .
Si1 O2 W3 126.2(3) . .
Si1 O2 W2 125.0(3) . .
W3 O2 W2 91.54(17) . .
Si1 O2 W7 122.6(3) . .
W3 O2 W7 91.78(17) . .
W2 O2 W7 89.34(17) . .
Si1 O3 W4 123.1(4) . .
Si1 O3 W1 124.5(2) . 4_565
W4 O3 W1 92.02(15) . 4_565
Si1 O3 W1 124.5(2) . .
W4 O3 W1 92.02(15) . .
W1 O3 W1 91.1(2) 4_565 .
W7 O4 W3 122.5(4) . .
W1 O5 W6 150.2(4) . .
W1 O6 W1 122.4(6) . 4_565
W6 O8 W6 121.8(4) . 4_565
W3 O13 W6 148.0(4) . .
W3 O14 W2 125.0(3) . .
W2 O15 W5 150.2(5) . .
W7 O16 W7 150.5(7) 4_565 .
W4 O17 W1 121.7(4) . .
W4 O18 W7 149.1(4) . .
W1 O19 W3 149.1(4) . .
W2 O20 W2 145.8(7) 4_565 .
W7 O21 W2 125.7(4) . .
W6 O22 W5 121.8(4) . .
N1 Cu1 N2 179.9(5) . 8
N1 Cu1 N4 89.2(4) . .
N2 Cu1 N4 90.8(4) 8 .
N1 Cu1 N3 89.6(4) . .
N2 Cu1 N3 90.4(4) 8 .
N4 Cu1 N3 178.8(3) . .
N1 Cu1 O2W 95.6(4) . .
N2 Cu1 O2W 84.5(4) 8 .
N4 Cu1 O2W 90.2(3) . .
N3 Cu1 O2W 90.0(3) . .
N1 Cu1 O1W 94.7(4) . 3_554
N2 Cu1 O1W 85.2(4) 8 3_554
N4 Cu1 O1W 90.8(3) . 3_554
N3 Cu1 O1W 89.2(3) . 3_554
O2W Cu1 O1W 169.7(2) . 3_554
C1 N1 C5 116.6(7) . .
C1 N1 Cu1 121.0(8) . .
C5 N1 Cu1 122.4(8) . .
N1 C1 C2 123.7(9) . .
C3 C2 C1 119.0(8) . .
C2 C3 C4 116.2(7) . .
C2 C3 C6 122.3(11) . .
C4 C3 C6 121.4(11) . .
C5 C4 C3 120.5(10) . .
C4 C5 N1 123.9(10) . .
C7 C6 C10 117.9(7) . .
C7 C6 C3 121.5(11) . .
C10 C6 C3 120.6(10) . .
C6 C7 C8 118.8(10) . .
N2 C8 C7 122.9(10) . .
N2 C9 C10 124.3(9) . .
C9 C10 C6 119.0(9) . .
C8 N2 C9 116.9(7) . .
C8 N2 Cu1 120.9(7) . 8_455
C9 N2 Cu1 122.2(7) . 8_455
C11 N3 C15 118.1(9) . .
C11 N3 Cu1 123.7(7) . .
C15 N3 Cu1 118.2(7) . .
C12 C11 N3 125.9(11) . .
C11 C12 C13 119.8(11) . .
C14 C13 C13 122.9(6) . 4_565
C14 C13 C12 114.1(9) . .
C13 C13 C12 122.9(6) 4_565 .
C13 C14 C15 122.8(9) . .
N3 C15 C14 119.1(10) . .
C16 N4 C20 112.5(8) . .
C16 N4 Cu1 124.3(7) . .
C20 N4 Cu1 123.1(7) . .
N4 C16 C17 126.2(10) . .
C18 C17 C16 121.4(12) . .
C19 C18 C17 113.6(10) . .
C19 C18 C18 123.7(7) . 4
C17 C18 C18 122.7(7) . 4
C18 C19 C20 121.6(11) . .
N4 C20 C19 124.3(11) . .
C21 N5 C25 115.5(8) . .
N5 C21 C22 120.6(9) . .
C23 C22 C21 120.1(8) . .
C22 C23 C24 116.9(7) . .
C22 C23 C23 120.1(4) . 4_565
C24 C23 C23 122.3(4) . 4_565
C25 C24 C23 118.7(8) . .
N5 C25 C24 121.9(8) . .
C31 N6 C35 116.0(7) . .
N6 C31 C32 122.4(8) . .
C33 C32 C31 119.5(7) . .
C32 C33 C34 116.9(7) . .
C32 C33 C33 124.0(4) . 4
C34 C33 C33 118.7(4) . 4
C35 C34 C33 120.1(8) . .
N6 C35 C34 121.1(9) . .

loop_
_geom_bond_atom_site_label_1
_geom_bond_atom_site_label_2
_geom_bond_distance
_geom_bond_site_symmetry_2
W1 O9 1.695(7) .
W1 O19 1.854(6) .
W1 O5 1.868(6) .
W1 O6 1.931(5) .
W1 O17 1.950(7) .
W1 O3 2.371(4) .
W2 O23 1.677(9) .
W2 O15 1.881(7) .
W2 O20 1.885(4) .
W2 O21 1.916(7) .
W2 O14 1.977(7) .
W2 O2 2.409(5) .
W3 O11 1.719(6) .
W3 O14 1.850(7) .
W3 O13 1.867(7) .
W3 O19 1.896(6) .
W3 O4 1.959(6) .
W3 O2 2.329(5) .
W4 O24 1.711(11) .
W4 O18 1.847(6) .
W4 O18 1.847(6) 4_565
W4 O17 1.944(7) 4_565
W4 O17 1.944(7) .
W4 O3 2.355(6) .
W5 O7 1.651(10) .
W5 O15 1.884(7) .
W5 O15 1.884(7) 4_565
W5 O22 1.964(7) 4_565
W5 O22 1.964(7) .
W5 O1 2.375(8) .
W6 O10 1.701(6) .
W6 O5 1.885(7) .
W6 O22 1.899(7) .
W6 O13 1.912(7) .
W6 O8 1.936(4) .
W6 O1 2.397(5) .
W7 O12 1.696(7) .
W7 O16 1.864(3) .
W7 O21 1.901(7) .
W7 O18 1.902(6) .
W7 O4 1.934(7) .
W7 O2 2.424(5) .
Si1 O3 1.539(6) .
Si1 O2 1.558(5) .
Si1 O2 1.558(5) 4_565
Si1 O1 1.570(6) .
O1 W6 2.397(5) 4_565
O3 W1 2.371(4) 4_565
O6 W1 1.931(5) 4_565
O8 W6 1.936(4) 4_565
O16 W7 1.864(3) 4_565
O20 W2 1.885(4) 4_565
Cu1 N1 1.986(6) .
Cu1 N2 2.007(6) 8
Cu1 N4 2.119(8) .
Cu1 N3 2.131(8) .
Cu1 O2W 2.429(8) .
Cu1 O1W 2.453(7) 3_554
N1 C1 1.306(15) .
N1 C5 1.345(15) .
C1 C2 1.395(13) .
C2 C3 1.388(15) .
C3 C4 1.389(16) .
C3 C6 1.472(10) .
C4 C5 1.339(14) .
C6 C7 1.356(16) .
C6 C10 1.411(15) .
C7 C8 1.418(13) .
C8 N2 1.322(14) .
C9 N2 1.340(14) .
C9 C10 1.347(13) .
N2 Cu1 2.007(6) 8_455
N3 C11 1.349(14) .
N3 C15 1.355(14) .
C11 C12 1.324(14) .
C12 C13 1.466(15) .
C13 C14 1.380(14) .
C13 C13 1.42(2) 4_565
C14 C15 1.439(13) .
N4 C16 1.285(13) .
N4 C20 1.304(15) .
C16 C17 1.359(14) .
C17 C18 1.351(17) .
C18 C19 1.316(16) .
C18 C18 1.501(17) 4
C19 C20 1.401(15) .
N5 C21 1.368(8) .
N5 C25 1.374(8) .
C21 C22 1.382(8) .
C22 C23 1.376(8) .
C23 C24 1.391(8) .
C23 C23 1.415(15) 4_565
C24 C25 1.383(8) .
N6 C31 1.364(8) .
N6 C35 1.369(8) .
C31 C32 1.380(8) .
C32 C33 1.379(8) .
C33 C34 1.381(8) .
C33 C33 1.498(14) 4
C34 C35 1.380(8) .

loop_
_geom_hbond_atom_site_label_D
_geom_hbond_atom_site_label_H
_geom_hbond_atom_site_label_A
_geom_hbond_distance_DH
_geom_hbond_distance_HA
_geom_hbond_distance_DA
_geom_hbond_angle_DHA
_geom_hbond_site_symmetry_A
O1W H1WB O3W 0.85 2.00 2.733(10) 143.2 .
O1W H1WA O4W 0.85 2.11 2.820(12) 141.3 .
O2W H2WB O4W 0.85 2.06 2.797(11) 144.1 .
O2W H2WA O3W 0.85 2.04 2.762(10) 142.0 .
O3W H3WA O4 0.85 1.88 2.730(9) 173.7 3
O3W H3WB N6 0.85 1.85 2.685(11) 168.6 .
O4W H4WA O13 0.85 2.17 3.019(11) 174.7 6
O4W H4WA O10 0.85 2.60 3.045(10) 113.5 6
O4W H4WB N5 0.85 1.86 2.690(11) 163.7 .
